data_4066914
loop_
_publ_author_name
'Boone, Michael P.'
'Brown, Christopher C.'
'Ancelet, Travis A.'
'Stephan, Douglas W.'

_publ_section_title
;
 Interconversion of Ruthenium-O(CH2CH2PCy2)2Alkylidene and Alkylidyne
 Hydride Complexes
;
_journal_issue 19
_journal_name_full Organometallics
_journal_page_first 4369
_journal_paper_doi 10.1021/om100707a
_journal_volume 29
_journal_year 2010
_chemical_formula_sum 'C35 H58 Br2 O P2 Ru'
_chemical_formula_weight 817.64
_chemical_name_systematic
; 
 ? 
;
_space_group_IT_number 14
_symmetry_cell_setting monoclinic
_symmetry_space_group_name_Hall '-P 2ybc'
_symmetry_space_group_name_H-M 'P 1 21/c 1'
_atom_sites_solution_hydrogens geom
_atom_sites_solution_primary direct
_atom_sites_solution_secondary difmap
_audit_creation_method SHELXL-97
_cell_angle_alpha 90.00
_cell_angle_beta 116.2260(10)
_cell_angle_gamma 90.00
_cell_formula_units_Z 4
_cell_length_a 17.6657(6)
_cell_length_b 12.1392(4)
_cell_length_c 18.6142(7)
_cell_measurement_temperature 150(2)
_cell_volume 3580.8(2)
_computing_structure_refinement 'SHELXL-97 (Sheldrick, 2008)'
_computing_structure_solution 'SHELXS-97 (Sheldrick, 2008)'
_diffrn_ambient_temperature 150(2)
_diffrn_measured_fraction_theta_full 0.998
_diffrn_measured_fraction_theta_max 0.998
_diffrn_radiation_monochromator graphite
_diffrn_radiation_source 'fine-focus sealed tube'
_diffrn_radiation_type MoK\a
_diffrn_radiation_wavelength 0.71073
_diffrn_reflns_av_R_equivalents 0.0345
_diffrn_reflns_av_sigmaI/netI 0.0344
_diffrn_reflns_limit_h_max 22
_diffrn_reflns_limit_h_min -22
_diffrn_reflns_limit_k_max 15
_diffrn_reflns_limit_k_min -15
_diffrn_reflns_limit_l_max 23
_diffrn_reflns_limit_l_min -24
_diffrn_reflns_number 30724
_diffrn_reflns_theta_full 27.51
_diffrn_reflns_theta_max 27.51
_diffrn_reflns_theta_min 2.07
_exptl_absorpt_coefficient_mu 2.785
_exptl_absorpt_correction_T_max 0.6489
_exptl_absorpt_correction_T_min 0.5313
_exptl_absorpt_correction_type multi-scan
_exptl_absorpt_process_details SADABS
_exptl_crystal_density_diffrn 1.517
_exptl_crystal_density_method 'not measured'
_exptl_crystal_F_000 1680
_exptl_crystal_size_max 0.26
_exptl_crystal_size_mid 0.18
_exptl_crystal_size_min 0.17
_refine_diff_density_max 0.917
_refine_diff_density_min -0.573
_refine_diff_density_rms 0.082
_refine_ls_extinction_method none
_refine_ls_goodness_of_fit_ref 1.014
_refine_ls_hydrogen_treatment constr
_refine_ls_matrix_type full
_refine_ls_number_parameters 370
_refine_ls_number_reflns 8209
_refine_ls_number_restraints 0
_refine_ls_restrained_S_all 1.014
_refine_ls_R_factor_all 0.0434
_refine_ls_R_factor_gt 0.0296
_refine_ls_shift/su_max 0.002
_refine_ls_shift/su_mean 0.000
_refine_ls_structure_factor_coef Fsqd
_refine_ls_weighting_details 'calc w=1/[\s^2^(Fo^2^)+(0.0348P)^2^+2.8573P] where P=(Fo^2^+2Fc^2^)/3'
_refine_ls_weighting_scheme calc
_refine_ls_wR_factor_gt 0.0699
_refine_ls_wR_factor_ref 0.0755
_reflns_number_gt 6653
_reflns_number_total 8209
_reflns_threshold_expression >2sigma(I)
_cod_data_source_file om100707a_si_003.cif
_cod_data_source_block mb039_0m
_cod_depositor_comments
;
The following automatic conversions were performed:

'_symmetry_cell_setting' value 'Monoclinic' changed to 'monoclinic'
according to /home/saulius/struct/CIF-dictionaries/cif_core.dic
dictionary named 'cif_core.dic' version 2.4.1 from 2010-06-29.

Automatic conversion script
Id: cif_fix_values 1715 2011-07-08 13:25:40Z adriana 
;
_cod_original_sg_symbol_H-M P2(1)/c
_cod_database_code 4066914

loop_
_symmetry_equiv_pos_as_xyz
'x, y, z'
'-x, y+1/2, -z+1/2'
'-x, -y, -z'
'x, -y-1/2, z-1/2'

loop_
_atom_site_label
_atom_site_type_symbol
_atom_site_fract_x
_atom_site_fract_y
_atom_site_fract_z
_atom_site_U_iso_or_equiv
_atom_site_adp_type
_atom_site_occupancy
_atom_site_symmetry_multiplicity
_atom_site_calc_flag
_atom_site_refinement_flags
Ru1 Ru 0.711884(12) 0.495063(16) 0.522200(12) 0.01774(6) Uani 1 1 d .
Br1 Br 0.620529(16) 0.40187(2) 0.578818(16) 0.02589(7) Uani 1 1 d .
Br2 Br 0.780474(17) 0.61077(2) 0.452383(17) 0.02799(7) Uani 1 1 d .
O1 O 0.59671(11) 0.60687(14) 0.45542(11) 0.0239(4) Uani 1 1 d .
P1 P 0.73897(4) 0.63752(6) 0.61878(4) 0.02508(15) Uani 1 1 d .
C14 C 0.68157(16) 0.3944(2) 0.32889(15) 0.0245(6) Uani 1 1 d .
H14A H 0.6847 0.4740 0.3167 0.029 Uiso 1 1 calc R
C17 C 0.7583(2) 0.3327(3) 0.2233(2) 0.0424(8) Uani 1 1 d .
H17A H 0.7822 0.3564 0.1867 0.051 Uiso 1 1 calc R
H17B H 0.7611 0.2513 0.2266 0.051 Uiso 1 1 calc R
P2 P 0.63789(4) 0.39353(6) 0.40219(4) 0.02057(14) Uani 1 1 d .
C20 C 0.53959(16) 0.4740(2) 0.35330(16) 0.0257(6) Uani 1 1 d .
H20A H 0.5142 0.4615 0.2948 0.031 Uiso 1 1 calc R
H20B H 0.4989 0.4484 0.3729 0.031 Uiso 1 1 calc R
C21 C 0.55575(17) 0.5957(2) 0.37019(16) 0.0270(6) Uani 1 1 d .
H21A H 0.5923 0.6242 0.3466 0.032 Uiso 1 1 calc R
H21B H 0.5020 0.6372 0.3472 0.032 Uiso 1 1 calc R
C22 C 0.60352(17) 0.7180(2) 0.48327(18) 0.0309(6) Uani 1 1 d .
H22A H 0.5475 0.7542 0.4596 0.037 Uiso 1 1 calc R
H22B H 0.6422 0.7607 0.4683 0.037 Uiso 1 1 calc R
C4 C 0.9744(2) 0.2124(3) 0.5882(2) 0.0478(9) Uani 1 1 d .
H4A H 0.9871 0.1359 0.5931 0.057 Uiso 1 1 calc R
C8 C 0.59890(17) 0.2555(2) 0.41090(16) 0.0263(6) Uani 1 1 d .
H8A H 0.5771 0.2644 0.4518 0.032 Uiso 1 1 calc R
C7 C 0.93524(16) 0.4346(3) 0.56979(17) 0.0298(6) Uani 1 1 d .
H7A H 0.9220 0.5108 0.5621 0.036 Uiso 1 1 calc R
C10 C 0.6347(2) 0.0647(3) 0.4677(2) 0.0466(8) Uani 1 1 d .
H10A H 0.6800 0.0085 0.4874 0.056 Uiso 1 1 calc R
H10B H 0.6189 0.0810 0.5114 0.056 Uiso 1 1 calc R
C9 C 0.66828(19) 0.1700(2) 0.4463(2) 0.0410(8) Uani 1 1 d .
H9A H 0.7153 0.2002 0.4950 0.049 Uiso 1 1 calc R
H9B H 0.6904 0.1524 0.4071 0.049 Uiso 1 1 calc R
C13 C 0.52445(18) 0.2085(2) 0.33743(18) 0.0346(7) Uani 1 1 d .
H13A H 0.4790 0.2643 0.3157 0.041 Uiso 1 1 calc R
H13B H 0.5427 0.1914 0.2955 0.041 Uiso 1 1 calc R
C11 C 0.5589(2) 0.0192(2) 0.3967(2) 0.0385(7) Uani 1 1 d .
H11A H 0.5357 -0.0438 0.4143 0.046 Uiso 1 1 calc R
H11B H 0.5768 -0.0082 0.3564 0.046 Uiso 1 1 calc R
C31 C 0.90809(18) 0.6995(3) 0.6732(2) 0.0441(8) Uani 1 1 d .
H31A H 0.9222 0.6839 0.7299 0.053 Uiso 1 1 calc R
H31B H 0.9116 0.6293 0.6477 0.053 Uiso 1 1 calc R
C5 C 1.0284(2) 0.2864(3) 0.5782(2) 0.0459(9) Uani 1 1 d .
H5A H 1.0782 0.2609 0.5761 0.055 Uiso 1 1 calc R
C12 C 0.49094(19) 0.1053(2) 0.3585(2) 0.0376(7) Uani 1 1 d .
H12A H 0.4450 0.0744 0.3094 0.045 Uiso 1 1 calc R
H12B H 0.4669 0.1242 0.3960 0.045 Uiso 1 1 calc R
C24 C 0.7448(2) 0.5945(3) 0.7163(2) 0.0421(8) Uani 1 1 d .
H24A H 0.6939 0.5469 0.7013 0.051 Uiso 1 1 calc R
C18 C 0.6669(2) 0.3688(3) 0.18942(18) 0.0391(7) Uani 1 1 d .
H18A H 0.6339 0.3316 0.1375 0.047 Uiso 1 1 calc R
H18B H 0.6631 0.4492 0.1798 0.047 Uiso 1 1 calc R
C30 C 0.81882(17) 0.7433(2) 0.6315(2) 0.0340(7) Uani 1 1 d .
H30A H 0.8105 0.7577 0.5755 0.041 Uiso 1 1 calc R
C6 C 1.00988(18) 0.3967(3) 0.57141(19) 0.0383(8) Uani 1 1 d .
H6A H 1.0488 0.4478 0.5678 0.046 Uiso 1 1 calc R
C3 C 0.90174(18) 0.2497(3) 0.59117(19) 0.0349(7) Uani 1 1 d .
H3A H 0.8668 0.1988 0.6014 0.042 Uiso 1 1 calc R
C15 C 0.77301(17) 0.3531(3) 0.36339(17) 0.0301(6) Uani 1 1 d .
H15A H 0.8068 0.3883 0.4160 0.036 Uiso 1 1 calc R
H15B H 0.7743 0.2724 0.3715 0.036 Uiso 1 1 calc R
C23 C 0.63767(17) 0.7118(2) 0.57270(19) 0.0342(7) Uani 1 1 d .
H23A H 0.5962 0.6738 0.5864 0.041 Uiso 1 1 calc R
H23B H 0.6456 0.7873 0.5949 0.041 Uiso 1 1 calc R
C19 C 0.62962(18) 0.3405(2) 0.24714(16) 0.0295(6) Uani 1 1 d .
H19A H 0.6294 0.2595 0.2536 0.035 Uiso 1 1 calc R
H19B H 0.5706 0.3668 0.2249 0.035 Uiso 1 1 calc R
C2 C 0.87893(16) 0.3613(2) 0.57935(16) 0.0237(6) Uani 1 1 d .
C16 C 0.8111(2) 0.3808(3) 0.30614(19) 0.0396(7) Uani 1 1 d .
H16A H 0.8143 0.4618 0.3020 0.047 Uiso 1 1 calc R
H16B H 0.8691 0.3510 0.3278 0.047 Uiso 1 1 calc R
C28 C 0.7256(4) 0.6262(4) 0.8381(3) 0.091(2) Uani 1 1 d .
H28A H 0.7224 0.6838 0.8743 0.109 Uiso 1 1 calc R
H28B H 0.6718 0.5847 0.8165 0.109 Uiso 1 1 calc R
C27 C 0.7959(5) 0.5494(5) 0.8857(3) 0.105(2) Uani 1 1 d .
H27A H 0.8485 0.5921 0.9147 0.127 Uiso 1 1 calc R
H27B H 0.7829 0.5112 0.9259 0.127 Uiso 1 1 calc R
C26 C 0.8091(4) 0.4666(4) 0.8339(2) 0.0864(17) Uani 1 1 d .
H26A H 0.7608 0.4149 0.8135 0.104 Uiso 1 1 calc R
H26B H 0.8606 0.4238 0.8666 0.104 Uiso 1 1 calc R
C32 C 0.9712(2) 0.7793(3) 0.6696(3) 0.0753(14) Uani 1 1 d .
H32A H 1.0287 0.7516 0.7041 0.090 Uiso 1 1 calc R
H32B H 0.9646 0.7820 0.6140 0.090 Uiso 1 1 calc R
C29 C 0.7343(3) 0.6822(4) 0.7685(2) 0.0667(12) Uani 1 1 d .
H29A H 0.6833 0.7268 0.7369 0.080 Uiso 1 1 calc R
H29B H 0.7839 0.7318 0.7893 0.080 Uiso 1 1 calc R
C33 C 0.9636(2) 0.8926(3) 0.6951(3) 0.0582(10) Uani 1 1 d .
H33A H 1.0013 0.9421 0.6835 0.070 Uiso 1 1 calc R
H33B H 0.9822 0.8932 0.7537 0.070 Uiso 1 1 calc R
C34 C 0.8743(2) 0.9355(3) 0.6533(3) 0.0524(9) Uani 1 1 d .
H34A H 0.8588 0.9463 0.5957 0.063 Uiso 1 1 calc R
H34B H 0.8710 1.0079 0.6762 0.063 Uiso 1 1 calc R
C35 C 0.8118(2) 0.8558(3) 0.6621(3) 0.0550(10) Uani 1 1 d .
H35A H 0.8237 0.8506 0.7192 0.066 Uiso 1 1 calc R
H35B H 0.7537 0.8840 0.6316 0.066 Uiso 1 1 calc R
C1 C 0.79716(16) 0.3921(2) 0.57565(15) 0.0225(5) Uani 1 1 d .
H1A H 0.7836 0.3471 0.6101 0.027 Uiso 1 1 calc R
C25 C 0.8181(3) 0.5169(3) 0.7624(2) 0.0511(9) Uani 1 1 d .
H25A H 0.8719 0.5579 0.7818 0.061 Uiso 1 1 calc R
H25B H 0.8191 0.4574 0.7265 0.061 Uiso 1 1 calc R

loop_
_atom_site_aniso_label
_atom_site_aniso_U_11
_atom_site_aniso_U_22
_atom_site_aniso_U_33
_atom_site_aniso_U_23
_atom_site_aniso_U_13
_atom_site_aniso_U_12
Ru1 0.01796(9) 0.01602(11) 0.02270(10) 0.00041(8) 0.01214(8) 0.00131(8)
Br1 0.02603(13) 0.02699(15) 0.03068(14) -0.00048(11) 0.01802(11) -0.00306(10)
Br2 0.02915(14) 0.02615(15) 0.03564(16) 0.00272(12) 0.02066(12) -0.00053(11)
O1 0.0227(9) 0.0180(10) 0.0326(10) 0.0029(8) 0.0136(8) 0.0049(7)
P1 0.0265(3) 0.0215(4) 0.0327(4) -0.0059(3) 0.0180(3) -0.0016(3)
C14 0.0289(13) 0.0237(14) 0.0251(13) 0.0006(11) 0.0158(11) 0.0034(11)
C17 0.061(2) 0.0399(19) 0.0459(19) -0.0076(15) 0.0416(18) -0.0040(16)
P2 0.0207(3) 0.0203(3) 0.0220(3) 0.0004(3) 0.0106(3) 0.0024(3)
C20 0.0218(12) 0.0280(15) 0.0268(14) 0.0030(11) 0.0104(11) 0.0035(11)
C21 0.0256(13) 0.0278(15) 0.0293(14) 0.0082(12) 0.0136(12) 0.0087(11)
C22 0.0267(13) 0.0169(14) 0.0505(18) 0.0003(13) 0.0185(13) 0.0043(11)
C4 0.0399(17) 0.0329(18) 0.071(2) 0.0129(17) 0.0251(17) 0.0187(15)
C8 0.0310(14) 0.0229(14) 0.0271(14) -0.0021(11) 0.0147(12) -0.0025(11)
C7 0.0257(13) 0.0282(16) 0.0363(16) 0.0034(12) 0.0145(12) 0.0013(11)
C10 0.056(2) 0.0262(17) 0.044(2) 0.0038(15) 0.0102(16) 0.0013(15)
C9 0.0343(16) 0.0242(16) 0.0493(19) 0.0005(14) 0.0046(14) 0.0005(13)
C13 0.0300(14) 0.0295(16) 0.0367(16) -0.0007(13) 0.0079(13) -0.0038(12)
C11 0.0460(18) 0.0225(16) 0.0489(19) -0.0057(14) 0.0227(15) -0.0051(13)
C31 0.0283(15) 0.0290(17) 0.071(2) -0.0124(16) 0.0185(16) -0.0014(13)
C5 0.0320(16) 0.052(2) 0.060(2) 0.0113(18) 0.0267(16) 0.0174(15)
C12 0.0345(16) 0.0275(16) 0.0518(19) -0.0065(14) 0.0201(15) -0.0056(13)
C24 0.057(2) 0.042(2) 0.0412(18) -0.0141(15) 0.0339(17) -0.0106(16)
C18 0.059(2) 0.0343(18) 0.0312(16) -0.0033(14) 0.0261(15) -0.0003(15)
C30 0.0292(14) 0.0262(16) 0.0496(18) -0.0073(14) 0.0200(14) -0.0037(12)
C6 0.0238(14) 0.047(2) 0.0459(19) 0.0116(15) 0.0173(13) 0.0039(13)
C3 0.0275(14) 0.0280(16) 0.0498(19) 0.0096(14) 0.0175(14) 0.0049(12)
C15 0.0285(14) 0.0340(17) 0.0316(15) -0.0042(13) 0.0168(12) 0.0052(12)
C23 0.0275(14) 0.0281(16) 0.0551(19) -0.0134(14) 0.0255(14) -0.0001(12)
C19 0.0355(15) 0.0287(16) 0.0265(14) -0.0033(12) 0.0156(12) 0.0028(12)
C2 0.0215(12) 0.0255(15) 0.0237(13) 0.0017(11) 0.0098(11) 0.0035(10)
C16 0.0381(16) 0.044(2) 0.0476(19) -0.0076(16) 0.0294(15) -0.0012(14)
C28 0.159(5) 0.083(4) 0.081(3) -0.051(3) 0.099(4) -0.068(4)
C27 0.189(6) 0.099(4) 0.054(3) -0.030(3) 0.077(4) -0.092(5)
C26 0.161(5) 0.056(3) 0.044(2) 0.004(2) 0.047(3) -0.024(3)
C32 0.039(2) 0.058(3) 0.140(4) -0.021(3) 0.049(3) -0.0127(19)
C29 0.096(3) 0.064(3) 0.063(3) -0.029(2) 0.056(3) -0.019(2)
C33 0.046(2) 0.050(2) 0.077(3) -0.009(2) 0.026(2) -0.0192(17)
C34 0.054(2) 0.0261(18) 0.078(3) 0.0028(18) 0.030(2) -0.0095(16)
C35 0.046(2) 0.0304(19) 0.095(3) -0.0061(19) 0.036(2) -0.0017(15)
C1 0.0244(12) 0.0231(14) 0.0230(13) 0.0000(11) 0.0131(11) -0.0005(10)
C25 0.070(2) 0.050(2) 0.0375(19) 0.0043(17) 0.0272(18) -0.0019(19)

loop_
_atom_type_symbol
_atom_type_description
_atom_type_scat_dispersion_real
_atom_type_scat_dispersion_imag
_atom_type_scat_source
C C 0.0033 0.0016 'International Tables Vol C Tables 4.2.6.8 and 6.1.1.4'
H H 0.0000 0.0000 'International Tables Vol C Tables 4.2.6.8 and 6.1.1.4'
O O 0.0106 0.0060 'International Tables Vol C Tables 4.2.6.8 and 6.1.1.4'
P P 0.1023 0.0942 'International Tables Vol C Tables 4.2.6.8 and 6.1.1.4'
Br Br -0.2901 2.4595 'International Tables Vol C Tables 4.2.6.8 and 6.1.1.4'
Ru Ru -1.2594 0.8363 'International Tables Vol C Tables 4.2.6.8 and 6.1.1.4'

loop_
_geom_angle_atom_site_label_1
_geom_angle_atom_site_label_2
_geom_angle_atom_site_label_3
_geom_angle
C1 Ru1 O1 173.75(9)
C1 Ru1 P2 97.62(8)
O1 Ru1 P2 79.05(5)
C1 Ru1 P1 103.74(8)
O1 Ru1 P1 79.31(5)
P2 Ru1 P1 158.28(2)
C1 Ru1 Br1 89.52(8)
O1 Ru1 Br1 85.12(5)
P2 Ru1 Br1 88.437(18)
P1 Ru1 Br1 87.874(19)
C1 Ru1 Br2 100.76(8)
O1 Ru1 Br2 84.59(4)
P2 Ru1 Br2 89.680(19)
P1 Ru1 Br2 90.15(2)
Br1 Ru1 Br2 169.710(12)
C21 O1 C22 114.3(2)
C21 O1 Ru1 115.90(14)
C22 O1 Ru1 116.60(15)
C23 P1 C30 104.45(14)
C23 P1 C24 102.53(15)
C30 P1 C24 111.33(15)
C23 P1 Ru1 100.00(10)
C30 P1 Ru1 119.24(10)
C24 P1 Ru1 116.17(11)
C19 C14 C15 109.5(2)
C19 C14 P2 118.04(19)
C15 C14 P2 113.36(18)
C19 C14 H14A 104.9
C15 C14 H14A 104.9
P2 C14 H14A 104.9
C18 C17 C16 112.0(3)
C18 C17 H17A 109.2
C16 C17 H17A 109.2
C18 C17 H17B 109.2
C16 C17 H17B 109.2
H17A C17 H17B 107.9
C14 P2 C20 104.07(12)
C14 P2 C8 111.42(13)
C20 P2 C8 102.57(12)
C14 P2 Ru1 117.24(9)
C20 P2 Ru1 101.31(9)
C8 P2 Ru1 117.40(9)
C21 C20 P2 111.41(18)
C21 C20 H20A 109.3
P2 C20 H20A 109.3
C21 C20 H20B 109.3
P2 C20 H20B 109.3
H20A C20 H20B 108.0
O1 C21 C20 106.2(2)
O1 C21 H21A 110.5
C20 C21 H21A 110.5
O1 C21 H21B 110.5
C20 C21 H21B 110.5
H21A C21 H21B 108.7
O1 C22 C23 106.4(2)
O1 C22 H22A 110.4
C23 C22 H22A 110.4
O1 C22 H22B 110.4
C23 C22 H22B 110.4
H22A C22 H22B 108.6
C5 C4 C3 120.0(3)
C5 C4 H4A 120.0
C3 C4 H4A 120.0
C9 C8 C13 110.1(2)
C9 C8 P2 113.43(19)
C13 C8 P2 117.8(2)
C9 C8 H8A 104.7
C13 C8 H8A 104.7
P2 C8 H8A 104.7
C6 C7 C2 120.6(3)
C6 C7 H7A 119.7
C2 C7 H7A 119.7
C11 C10 C9 111.9(3)
C11 C10 H10A 109.2
C9 C10 H10A 109.2
C11 C10 H10B 109.2
C9 C10 H10B 109.2
H10A C10 H10B 107.9
C8 C9 C10 110.6(3)
C8 C9 H9A 109.5
C10 C9 H9A 109.5
C8 C9 H9B 109.5
C10 C9 H9B 109.5
H9A C9 H9B 108.1
C12 C13 C8 111.0(2)
C12 C13 H13A 109.4
C8 C13 H13A 109.4
C12 C13 H13B 109.4
C8 C13 H13B 109.4
H13A C13 H13B 108.0
C10 C11 C12 111.8(3)
C10 C11 H11A 109.3
C12 C11 H11A 109.3
C10 C11 H11B 109.3
C12 C11 H11B 109.3
H11A C11 H11B 107.9
C32 C31 C30 112.1(3)
C32 C31 H31A 109.2
C30 C31 H31A 109.2
C32 C31 H31B 109.2
C30 C31 H31B 109.2
H31A C31 H31B 107.9
C6 C5 C4 119.9(3)
C6 C5 H5A 120.1
C4 C5 H5A 120.1
C13 C12 C11 112.0(3)
C13 C12 H12A 109.2
C11 C12 H12A 109.2
C13 C12 H12B 109.2
C11 C12 H12B 109.2
H12A C12 H12B 107.9
C29 C24 C25 112.9(3)
C29 C24 P1 117.7(3)
C25 C24 P1 113.2(2)
C29 C24 H24A 103.6
C25 C24 H24A 103.6
P1 C24 H24A 103.6
C17 C18 C19 110.7(3)
C17 C18 H18A 109.5
C19 C18 H18A 109.5
C17 C18 H18B 109.5
C19 C18 H18B 109.5
H18A C18 H18B 108.1
C35 C30 C31 111.5(3)
C35 C30 P1 119.6(2)
C31 C30 P1 112.7(2)
C35 C30 H30A 103.7
C31 C30 H30A 103.7
P1 C30 H30A 103.7
C5 C6 C7 120.8(3)
C5 C6 H6A 119.6
C7 C6 H6A 119.6
C4 C3 C2 121.1(3)
C4 C3 H3A 119.5
C2 C3 H3A 119.5
C16 C15 C14 110.0(2)
C16 C15 H15A 109.7
C14 C15 H15A 109.7
C16 C15 H15B 109.7
C14 C15 H15B 109.7
H15A C15 H15B 108.2
C22 C23 P1 111.89(19)
C22 C23 H23A 109.2
P1 C23 H23A 109.2
C22 C23 H23B 109.2
P1 C23 H23B 109.2
H23A C23 H23B 107.9
C18 C19 C14 110.3(2)
C18 C19 H19A 109.6
C14 C19 H19A 109.6
C18 C19 H19B 109.6
C14 C19 H19B 109.6
H19A C19 H19B 108.1
C3 C2 C7 117.5(2)
C3 C2 C1 117.6(2)
C7 C2 C1 124.9(3)
C17 C16 C15 111.1(3)
C17 C16 H16A 109.4
C15 C16 H16A 109.4
C17 C16 H16B 109.4
C15 C16 H16B 109.4
H16A C16 H16B 108.0
C27 C28 C29 114.3(4)
C27 C28 H28A 108.7
C29 C28 H28A 108.7
C27 C28 H28B 108.7
C29 C28 H28B 108.7
H28A C28 H28B 107.6
C26 C27 C28 111.5(4)
C26 C27 H27A 109.3
C28 C27 H27A 109.3
C26 C27 H27B 109.3
C28 C27 H27B 109.3
H27A C27 H27B 108.0
C27 C26 C25 113.6(4)
C27 C26 H26A 108.8
C25 C26 H26A 108.8
C27 C26 H26B 108.8
C25 C26 H26B 108.8
H26A C26 H26B 107.7
C33 C32 C31 114.2(3)
C33 C32 H32A 108.7
C31 C32 H32A 108.7
C33 C32 H32B 108.7
C31 C32 H32B 108.7
H32A C32 H32B 107.6
C24 C29 C28 108.6(4)
C24 C29 H29A 110.0
C28 C29 H29A 110.0
C24 C29 H29B 110.0
C28 C29 H29B 110.0
H29A C29 H29B 108.3
C32 C33 C34 112.2(3)
C32 C33 H33A 109.2
C34 C33 H33A 109.2
C32 C33 H33B 109.2
C34 C33 H33B 109.2
H33A C33 H33B 107.9
C33 C34 C35 111.4(3)
C33 C34 H34A 109.4
C35 C34 H34A 109.4
C33 C34 H34B 109.4
C35 C34 H34B 109.4
H34A C34 H34B 108.0
C30 C35 C34 110.4(3)
C30 C35 H35A 109.6
C34 C35 H35A 109.6
C30 C35 H35B 109.6
C34 C35 H35B 109.6
H35A C35 H35B 108.1
C2 C1 Ru1 137.9(2)
C2 C1 H1A 111.1
Ru1 C1 H1A 111.1
C24 C25 C26 110.4(4)
C24 C25 H25A 109.6
C26 C25 H25A 109.6
C24 C25 H25B 109.6
C26 C25 H25B 109.6
H25A C25 H25B 108.1

loop_
_geom_bond_atom_site_label_1
_geom_bond_atom_site_label_2
_geom_bond_distance
Ru1 C1 1.870(3)
Ru1 O1 2.3004(17)
Ru1 P2 2.3743(7)
Ru1 P1 2.3857(7)
Ru1 Br1 2.5492(3)
Ru1 Br2 2.5538(3)
O1 C21 1.430(3)
O1 C22 1.431(3)
P1 C23 1.842(3)
P1 C30 1.844(3)
P1 C24 1.847(3)
C14 C19 1.534(4)
C14 C15 1.535(4)
C14 P2 1.840(3)
C14 H14A 1.0000
C17 C18 1.515(5)
C17 C16 1.522(4)
C17 H17A 0.9900
C17 H17B 0.9900
P2 C20 1.844(3)
P2 C8 1.846(3)
C20 C21 1.511(4)
C20 H20A 0.9900
C20 H20B 0.9900
C21 H21A 0.9900
C21 H21B 0.9900
C22 C23 1.501(4)
C22 H22A 0.9900
C22 H22B 0.9900
C4 C5 1.381(5)
C4 C3 1.385(4)
C4 H4A 0.9500
C8 C9 1.516(4)
C8 C13 1.528(4)
C8 H8A 1.0000
C7 C6 1.384(4)
C7 C2 1.403(4)
C7 H7A 0.9500
C10 C11 1.511(4)
C10 C9 1.534(4)
C10 H10A 0.9900
C10 H10B 0.9900
C9 H9A 0.9900
C9 H9B 0.9900
C13 C12 1.511(4)
C13 H13A 0.9900
C13 H13B 0.9900
C11 C12 1.512(4)
C11 H11A 0.9900
C11 H11B 0.9900
C31 C32 1.501(5)
C31 C30 1.514(4)
C31 H31A 0.9900
C31 H31B 0.9900
C5 C6 1.371(5)
C5 H5A 0.9500
C12 H12A 0.9900
C12 H12B 0.9900
C24 C29 1.508(5)
C24 C25 1.522(5)
C24 H24A 1.0000
C18 C19 1.527(4)
C18 H18A 0.9900
C18 H18B 0.9900
C30 C35 1.506(4)
C30 H30A 1.0000
C6 H6A 0.9500
C3 C2 1.403(4)
C3 H3A 0.9500
C15 C16 1.527(4)
C15 H15A 0.9900
C15 H15B 0.9900
C23 H23A 0.9900
C23 H23B 0.9900
C19 H19A 0.9900
C19 H19B 0.9900
C2 C1 1.464(3)
C16 H16A 0.9900
C16 H16B 0.9900
C28 C27 1.492(8)
C28 C29 1.530(6)
C28 H28A 0.9900
C28 H28B 0.9900
C27 C26 1.480(7)
C27 H27A 0.9900
C27 H27B 0.9900
C26 C25 1.533(5)
C26 H26A 0.9900
C26 H26B 0.9900
C32 C33 1.480(5)
C32 H32A 0.9900
C32 H32B 0.9900
C29 H29A 0.9900
C29 H29B 0.9900
C33 C34 1.510(5)
C33 H33A 0.9900
C33 H33B 0.9900
C34 C35 1.531(5)
C34 H34A 0.9900
C34 H34B 0.9900
C35 H35A 0.9900
C35 H35B 0.9900
C1 H1A 0.9500
C25 H25A 0.9900
C25 H25B 0.9900
